data_2238938
loop_
_publ_author_name
'Mbarek, Aicha'
'Edhokkar, Fadhila'

_publ_section_title
;
 The <i>P</i>4~3~ enantiomorph of Sr~2~As~2~O~7~
;
_journal_issue 12
_journal_name_full 'Acta Crystallographica Section E'
_journal_page_first i84
_journal_paper_doi 10.1107/S1600536813031619
_journal_volume 69
_journal_year 2013
_chemical_formula_iupac 'Sr2 As2 O7'
_chemical_formula_moiety 'Sr2 As2 O7'
_chemical_formula_sum 'As2 O7 Sr2'
_chemical_formula_weight 437.08
_chemical_name_common Sr2As2O7
_chemical_name_systematic
;
Strontium diarsenate
;
_space_group_crystal_system tetragonal
_space_group_IT_number 78
_space_group_name_Hall 'P 4cw'
_space_group_name_H-M_alt 'P 43'
_symmetry_space_group_name_Hall 'P 4cw'
_symmetry_space_group_name_H-M 'P 43'
_audit_creation_method SHELXL-2013
_cell_angle_alpha 90
_cell_angle_beta 90
_cell_angle_gamma 90
_cell_formula_units_Z 8
_cell_length_a 7.10890(10)
_cell_length_b 7.10890(10)
_cell_length_c 25.6160(4)
_cell_measurement_reflns_used 8103
_cell_measurement_temperature 296(2)
_cell_measurement_theta_max 33.16
_cell_measurement_theta_min 3.28
_cell_volume 1294.54(3)
_computing_cell_refinement 'SAINT (Bruker, 2008)'
_computing_data_collection 'APEX2 (Bruker, 2008)'
_computing_data_reduction 'SAINT (Bruker, 2008)'
_computing_molecular_graphics
;
DIAMOND (Brandenburg, 1999) and ORTEP-3 for Windows (Farrugia,
2012)
;
_computing_publication_material 'SHELXTL (Sheldrick, 2008)'
_computing_structure_refinement 'SHELXL2013 (Sheldrick, 2008)'
_computing_structure_solution 'SHELXS97 (Sheldrick, 2008)'
_diffrn_ambient_temperature 296(2)
_diffrn_detector_area_resol_mean 8.3333
_diffrn_measured_fraction_theta_full 0.997
_diffrn_measured_fraction_theta_max 0.997
_diffrn_measurement_device_type 'Bruker APEXII CCD'
_diffrn_measurement_method '\w and \f'
_diffrn_radiation_type MoK\a
_diffrn_radiation_wavelength 0.71073
_diffrn_reflns_av_R_equivalents 0.0354
_diffrn_reflns_limit_h_max 10
_diffrn_reflns_limit_h_min -10
_diffrn_reflns_limit_k_max 10
_diffrn_reflns_limit_k_min -6
_diffrn_reflns_limit_l_max 39
_diffrn_reflns_limit_l_min -39
_diffrn_reflns_number 18524
_diffrn_reflns_theta_full 25.242
_diffrn_reflns_theta_max 33.217
_diffrn_reflns_theta_min 2.865
_exptl_absorpt_coefficient_mu 26.615
_exptl_absorpt_correction_T_max 0.7513
_exptl_absorpt_correction_T_min 0.4480
_exptl_absorpt_correction_type multi-scan
_exptl_absorpt_process_details '(<i>SADABS</i>; Bruker, 2008)'
_exptl_crystal_colour colourless
_exptl_crystal_density_diffrn 4.485
_exptl_crystal_description block
_exptl_crystal_F_000 1584
_exptl_crystal_size_max 0.753
_exptl_crystal_size_mid 0.431
_exptl_crystal_size_min 0.144
_refine_diff_density_max 0.916
_refine_diff_density_min -1.343
_refine_ls_abs_structure_details 'Flack (1983), 2400 Friedel pairs'
_refine_ls_abs_structure_Flack 0.037(8)
_refine_ls_extinction_coef 0.00348(16)
_refine_ls_extinction_expression Fc^*^=kFc[1+0.001xFc^2^\l^3^/sin(2\q)]^-1/4^
_refine_ls_extinction_method 'SHELXL2013 (Sheldrick, 2008)'
_refine_ls_goodness_of_fit_ref 1.014
_refine_ls_hydrogen_treatment undef
_refine_ls_matrix_type full
_refine_ls_number_parameters 201
_refine_ls_number_reflns 4930
_refine_ls_number_restraints 1
_refine_ls_restrained_S_all 1.014
_refine_ls_R_factor_all 0.0254
_refine_ls_R_factor_gt 0.0218
_refine_ls_shift/su_max 0.021
_refine_ls_shift/su_mean 0.003
_refine_ls_structure_factor_coef Fsqd
_refine_ls_weighting_details 'w=1/[\s^2^(Fo^2^)+(0.0055P)^2^] where P=(Fo^2^+2Fc^2^)/3'
_refine_ls_weighting_scheme calc
_refine_ls_wR_factor_gt 0.0427
_refine_ls_wR_factor_ref 0.0437
_reflns_number_gt 4593
_reflns_number_total 4930
_reflns_threshold_expression I>2\s(I)
_cod_data_source_file wm2770.cif
_cod_data_source_block I
_cod_original_cell_volume 1294.54(4)
_cod_database_code 2238938
_shelx_space_group_comment
;
The symmetry employed for this shelxl refinement is uniquely defined
by the following loop, which should always be used as a source of
symmetry information in preference to the above space-group names.
They are only intended as comments.
;
_shelxl_version_number 2.013

loop_
_space_group_symop_operation_xyz
'x, y, z'
'-x, -y, z+1/2'
'-y, x, z+3/4'
'y, -x, z+1/4'

loop_
_atom_site_type_symbol
_atom_site_label
_atom_site_fract_x
_atom_site_fract_y
_atom_site_fract_z
_atom_site_U_iso_or_equiv
_atom_site_adp_type
_atom_site_calc_flag
_atom_site_occupancy
Sr Sr1 0.26434(7) 0.22687(7) 0.42638(2) 0.01083(10) Uani d 1
Sr Sr2 0.02701(7) 0.34822(7) 0.57318(2) 0.00890(9) Uani d 1
Sr Sr3 0.15408(7) 0.39584(7) 0.92865(2) 0.01120(10) Uani d 1
Sr Sr4 0.37469(7) 0.25769(7) 0.06464(2) 0.01125(10) Uani d 1
As As1 0.14561(7) 0.23414(7) 0.69696(2) 0.00774(10) Uani d 1
As As2 0.22057(7) 0.48276(7) 0.79885(2) 0.00756(9) Uani d 1
As As3 0.18673(7) 0.10525(7) 0.29124(2) 0.00678(9) Uani d 1
As As4 1.24906(7) 0.35443(7) 0.19001(2) 0.00640(9) Uani d 1
O O1 0.4586(5) 0.3299(5) -0.02876(14) 0.0127(7) Uani d 1
O O2 1.0936(5) 0.3899(6) 0.14240(14) 0.0126(7) Uani d 1
O O3 0.4187(5) 0.2147(5) 0.16739(14) 0.0109(7) Uani d 1
O O4 1.1085(5) 0.2261(5) 0.23449(14) 0.0113(7) Uani d 1
O O5 0.2999(6) 0.2626(5) 0.32782(14) 0.0139(7) Uani d 1
O O6 0.0777(5) 0.3681(6) 0.75140(15) 0.0127(7) Uani d 1
O O7 0.2725(6) 0.3751(6) 0.65898(15) 0.0152(8) Uani d 1
O O8 0.0556(5) 0.3427(6) 0.02051(14) 0.0121(7) Uani d 1
O O9 0.3251(5) 0.3037(6) 0.52047(14) 0.0129(7) Uani d 1
O O10 0.4811(6) 0.0546(6) 0.59334(14) 0.0163(8) Uani d 1
O O11 0.0026(6) 0.0009(7) 0.31632(16) 0.0189(8) Uani d 1
O O12 0.3813(6) 0.3334(6) 0.82115(17) 0.0182(8) Uani d 1
O O13 0.2817(6) 0.0576(5) 0.71776(14) 0.0122(7) Uani d 1
O O14 0.1680(6) 0.0503(6) 0.91819(15) 0.0156(8) Uani d 1

loop_
_atom_site_aniso_label
_atom_site_aniso_U_11
_atom_site_aniso_U_22
_atom_site_aniso_U_33
_atom_site_aniso_U_12
_atom_site_aniso_U_13
_atom_site_aniso_U_23
Sr1 0.0132(2) 0.0110(2) 0.00828(19) 0.00248(18) 0.00247(16) 0.00013(16)
Sr2 0.0089(2) 0.0093(2) 0.00851(18) 0.00103(17) 0.00050(15) -0.00005(16)
Sr3 0.0120(2) 0.0120(2) 0.00960(19) 0.00213(18) -0.00190(17) 0.00077(16)
Sr4 0.0129(2) 0.0132(2) 0.00763(18) 0.00355(19) -0.00066(16) 0.00142(16)
As1 0.0091(2) 0.0073(2) 0.0068(2) 0.00129(19) -0.00043(16) -0.00053(16)
As2 0.0083(2) 0.0084(2) 0.00595(19) -0.00026(19) -0.00020(17) 0.00083(17)
As3 0.0076(2) 0.0081(2) 0.00462(19) 0.00012(18) 0.00048(16) 0.00111(16)
As4 0.0073(2) 0.0073(2) 0.00457(18) 0.00068(18) 0.00009(15) -0.00018(16)
O1 0.0133(18) 0.0152(19) 0.0096(15) 0.0030(15) 0.0030(13) -0.0028(14)
O2 0.0128(18) 0.0175(19) 0.0075(15) -0.0007(16) -0.0048(13) 0.0039(14)
O3 0.0098(17) 0.0108(17) 0.0121(16) 0.0030(14) 0.0039(13) -0.0032(13)
O4 0.0087(17) 0.0170(18) 0.0083(15) 0.0000(15) -0.0006(12) 0.0069(13)
O5 0.020(2) 0.0112(18) 0.0101(16) -0.0031(15) -0.0064(15) -0.0013(13)
O6 0.0123(18) 0.0159(18) 0.0098(14) 0.0029(15) -0.0020(13) -0.0076(13)
O7 0.0156(19) 0.0155(19) 0.0146(17) 0.0006(16) 0.0049(14) 0.0042(14)
O8 0.0122(18) 0.0149(19) 0.0092(16) -0.0041(15) -0.0006(13) 0.0011(13)
O9 0.0101(18) 0.017(2) 0.0114(16) 0.0024(15) -0.0034(13) 0.0018(14)
O10 0.026(2) 0.014(2) 0.0090(17) 0.0048(17) 0.0049(15) 0.0046(13)
O11 0.0121(19) 0.027(2) 0.0178(18) -0.0041(18) 0.0026(15) 0.0114(16)
O12 0.017(2) 0.0113(19) 0.026(2) 0.0025(16) -0.0098(16) 0.0051(16)
O13 0.0158(18) 0.0089(17) 0.0120(16) 0.0037(15) -0.0005(14) 0.0017(13)
O14 0.022(2) 0.0133(19) 0.0119(17) 0.0013(16) -0.0051(14) 0.0050(14)

loop_
_atom_type_symbol
_atom_type_description
_atom_type_scat_dispersion_real
_atom_type_scat_dispersion_imag
_atom_type_scat_source
O O 0.0106 0.0060 'International Tables Vol C Tables 4.2.6.8 and 6.1.1.4'
As As 0.0499 2.0058 'International Tables Vol C Tables 4.2.6.8 and 6.1.1.4'
Sr Sr -1.5307 3.2498 'International Tables Vol C Tables 4.2.6.8 and 6.1.1.4'

loop_
_geom_angle_atom_site_label_1
_geom_angle_atom_site_label_2
_geom_angle_atom_site_label_3
_geom_angle_site_symmetry_1
_geom_angle_site_symmetry_3
_geom_angle
O9 Sr1 O5 . . 155.84(13)
O9 Sr1 O13 . 3_554 73.87(12)
O5 Sr1 O13 . 3_554 119.01(13)
O9 Sr1 O3 . 4_565 84.02(12)
O5 Sr1 O3 . 4_565 79.99(12)
O13 Sr1 O3 3_554 4_565 76.29(12)
O9 Sr1 O2 . 4_565 116.98(12)
O5 Sr1 O2 . 4_565 73.83(12)
O13 Sr1 O2 3_554 4_565 125.55(13)
O3 Sr1 O2 4_565 4_565 151.94(12)
O9 Sr1 O7 . 3_654 88.17(12)
O5 Sr1 O7 . 3_654 73.88(13)
O13 Sr1 O7 3_554 3_654 158.20(13)
O3 Sr1 O7 4_565 3_654 89.87(12)
O2 Sr1 O7 4_565 3_654 73.47(13)
O9 Sr1 O4 . 4_565 72.18(12)
O5 Sr1 O4 . 4_565 127.99(11)
O13 Sr1 O4 3_554 4_565 79.84(12)
O3 Sr1 O4 4_565 4_565 150.11(11)
O2 Sr1 O4 4_565 4_565 57.93(10)
O7 Sr1 O4 3_654 4_565 106.75(11)
O9 Sr1 As4 . 4_565 94.82(9)
O5 Sr1 As4 . 4_565 100.31(9)
O13 Sr1 As4 3_554 4_565 105.86(9)
O3 Sr1 As4 4_565 4_565 177.20(8)
O2 Sr1 As4 4_565 4_565 27.46(8)
O7 Sr1 As4 3_654 4_565 87.54(9)
O4 Sr1 As4 4_565 4_565 30.61(7)
O9 Sr1 As3 . . 178.33(9)
O5 Sr1 As3 . . 24.46(9)
O13 Sr1 As3 3_554 . 107.32(8)
O3 Sr1 As3 4_565 . 97.39(8)
O2 Sr1 As3 4_565 . 61.39(8)
O7 Sr1 As3 3_654 . 90.92(9)
O4 Sr1 As3 4_565 . 106.77(8)
As4 Sr1 As3 4_565 . 83.737(15)
O9 Sr1 As2 . 3_654 23.60(9)
O5 Sr1 As2 . 3_654 144.18(9)
O13 Sr1 As2 3_554 3_654 95.02(8)
O3 Sr1 As2 4_565 3_654 99.15(8)
O2 Sr1 As2 4_565 3_654 96.26(8)
O7 Sr1 As2 3_654 3_654 70.30(9)
O4 Sr1 As2 4_565 3_654 65.18(8)
As4 Sr1 As2 4_565 3_654 78.954(15)
As3 Sr1 As2 . 3_654 154.799(19)
O9 Sr1 As1 . 3_554 93.63(9)
O5 Sr1 As1 . 3_554 104.86(9)
O13 Sr1 As1 3_554 3_554 24.26(8)
O3 Sr1 As1 4_565 3_554 92.02(8)
O2 Sr1 As1 4_565 3_554 104.16(9)
O7 Sr1 As1 3_654 3_554 177.52(10)
O4 Sr1 As1 4_565 3_554 72.24(8)
As4 Sr1 As1 4_565 3_554 90.599(16)
As3 Sr1 As1 . 3_554 87.242(16)
As2 Sr1 As1 3_654 3_554 110.953(16)
O9 Sr1 As1 . 3_654 74.19(9)
O5 Sr1 As1 . 3_654 93.54(9)
O13 Sr1 As1 3_554 3_654 147.16(8)
O3 Sr1 As1 4_565 3_654 107.70(8)
O2 Sr1 As1 4_565 3_654 64.77(9)
O7 Sr1 As1 3_654 3_654 24.38(8)
O4 Sr1 As1 4_565 3_654 83.36(8)
As4 Sr1 As1 4_565 3_654 69.511(15)
As3 Sr1 As1 . 3_654 104.464(16)
As2 Sr1 As1 3_654 3_654 52.204(13)
As1 Sr1 As1 3_554 3_654 155.19(2)
O11 Sr2 O9 4 . 84.28(14)
O11 Sr2 O12 4 3_554 90.90(14)
O9 Sr2 O12 . 3_554 146.49(13)
O11 Sr2 O8 4 2_565 140.74(13)
O9 Sr2 O8 . 2_565 91.02(12)
O12 Sr2 O8 3_554 2_565 72.09(13)
O11 Sr2 O2 4 2_665 134.89(12)
O9 Sr2 O2 . 2_665 134.38(13)
O12 Sr2 O2 3_554 2_665 68.61(12)
O8 Sr2 O2 2_565 2_665 72.11(11)
O11 Sr2 O14 4 3_554 65.91(12)
O9 Sr2 O14 . 3_554 124.71(12)
O12 Sr2 O14 3_554 3_554 82.20(13)
O8 Sr2 O14 2_565 3_554 141.14(12)
O2 Sr2 O14 2_665 3_554 71.58(12)
O11 Sr2 O13 4 3_554 75.47(13)
O9 Sr2 O13 . 3_554 69.23(11)
O12 Sr2 O13 3_554 3_554 77.44(12)
O8 Sr2 O13 2_565 3_554 66.52(11)
O2 Sr2 O13 2_665 3_554 132.64(11)
O14 Sr2 O13 3_554 3_554 135.72(11)
O11 Sr2 O7 4 . 99.69(14)
O9 Sr2 O7 . . 84.60(11)
O12 Sr2 O7 3_554 . 128.84(12)
O8 Sr2 O7 2_565 . 118.68(12)
O2 Sr2 O7 2_665 . 68.80(12)
O14 Sr2 O7 3_554 . 58.30(11)
O13 Sr2 O7 3_554 . 153.66(11)
O11 Sr2 O5 4 4_565 150.45(13)
O9 Sr2 O5 . 4_565 70.10(12)
O12 Sr2 O5 3_554 4_565 118.58(12)
O8 Sr2 O5 2_565 4_565 56.89(11)
O2 Sr2 O5 2_665 4_565 65.15(12)
O14 Sr2 O5 3_554 4_565 116.99(11)
O13 Sr2 O5 3_554 4_565 107.28(10)
O7 Sr2 O5 . 4_565 64.40(11)
O11 Sr2 As1 4 . 81.11(10)
O9 Sr2 As1 . . 105.15(8)
O12 Sr2 As1 3_554 . 106.81(10)
O8 Sr2 As1 2_565 . 137.18(8)
O2 Sr2 As1 2_665 . 68.28(8)
O14 Sr2 As1 3_554 . 28.97(8)
O13 Sr2 As1 3_554 . 156.30(8)
O7 Sr2 As1 . . 29.36(8)
O5 Sr2 As1 4_565 . 91.35(7)
O11 Sr2 As3 4 4_565 161.51(9)
O9 Sr2 As3 . 4_565 81.87(9)
O12 Sr2 As3 3_554 4_565 93.90(10)
O8 Sr2 As3 2_565 4_565 28.22(8)
O2 Sr2 As3 2_665 4_565 63.13(8)
O14 Sr2 As3 3_554 4_565 132.45(8)
O13 Sr2 As3 3_554 4_565 88.16(8)
O7 Sr2 As3 . 4_565 91.16(8)
O5 Sr2 As3 4_565 4_565 28.88(7)
As1 Sr2 As3 . 4_565 114.339(17)
O11 Sr2 As2 4 3_654 79.15(11)
O9 Sr2 As2 . 3_654 23.09(8)
O12 Sr2 As2 3_554 3_654 165.61(9)
O8 Sr2 As2 2_565 3_654 109.34(8)
O2 Sr2 As2 2_665 3_654 125.72(9)
O14 Sr2 As2 3_554 3_654 102.79(8)
O13 Sr2 As2 3_554 3_654 89.91(8)
O7 Sr2 As2 . 3_654 63.81(8)
O5 Sr2 As2 4_565 3_654 71.50(8)
As1 Sr2 As2 . 3_654 82.100(15)
As3 Sr2 As2 4_565 3_654 92.506(17)
O10 Sr3 O1 4_565 1_556 135.45(13)
O10 Sr3 O14 4_565 . 105.58(13)
O1 Sr3 O14 1_556 . 79.88(13)
O10 Sr3 O8 4_565 1_556 144.63(13)
O1 Sr3 O8 1_556 1_556 78.44(12)
O14 Sr3 O8 . 1_556 87.88(13)
O10 Sr3 O13 4_565 4_565 87.30(13)
O1 Sr3 O13 1_556 4_565 103.23(12)
O14 Sr3 O13 . 4_565 158.47(13)
O8 Sr3 O13 1_556 4_565 72.18(12)
O10 Sr3 O3 4_565 3 66.15(12)
O1 Sr3 O3 1_556 3 158.40(12)
O14 Sr3 O3 . 3 95.10(13)
O8 Sr3 O3 1_556 3 80.40(12)
O13 Sr3 O3 4_565 3 74.08(12)
O10 Sr3 O7 4_565 4_565 73.13(13)
O1 Sr3 O7 1_556 4_565 75.77(13)
O14 Sr3 O7 . 4_565 140.63(13)
O8 Sr3 O7 1_556 4_565 116.38(12)
O13 Sr3 O7 4_565 4_565 59.20(11)
O3 Sr3 O7 3 4_565 118.18(12)
O10 Sr3 O12 4_565 . 55.50(11)
O1 Sr3 O12 1_556 . 84.94(11)
O14 Sr3 O12 . . 75.56(12)
O8 Sr3 O12 1_556 . 158.38(11)
O13 Sr3 O12 4_565 . 125.74(11)
O3 Sr3 O12 3 . 114.35(11)
O7 Sr3 O12 4_565 . 71.92(11)
O10 Sr3 As1 4_565 4_565 80.01(10)
O1 Sr3 As1 1_556 4_565 88.50(9)
O14 Sr3 As1 . 4_565 167.75(10)
O8 Sr3 As1 1_556 4_565 93.63(9)
O13 Sr3 As1 4_565 4_565 29.41(8)
O3 Sr3 As1 3 4_565 97.14(8)
O7 Sr3 As1 4_565 4_565 29.83(8)
O12 Sr3 As1 . 4_565 99.72(7)
O10 Sr3 As2 4_565 . 27.08(9)
O1 Sr3 As2 1_556 . 110.07(8)
O14 Sr3 As2 . . 93.94(9)
O8 Sr3 As2 1_556 . 171.48(9)
O13 Sr3 As2 4_565 . 104.64(8)
O3 Sr3 As2 3 . 91.14(8)
O7 Sr3 As2 4_565 . 66.78(8)
O12 Sr3 As2 . . 28.80(7)
As1 Sr3 As2 4_565 . 86.359(17)
O10 Sr3 As4 4_565 3_645 116.55(9)
O1 Sr3 As4 1_556 3_645 22.06(8)
O14 Sr3 As4 . 3_645 71.77(10)
O8 Sr3 As4 1_556 3_645 98.65(9)
O13 Sr3 As4 4_565 3_645 118.28(8)
O3 Sr3 As4 3 3_645 166.86(8)
O7 Sr3 As4 4_565 3_645 74.11(8)
O12 Sr3 As4 . 3_645 63.25(7)
As1 Sr3 As4 4_565 3_645 95.994(17)
As2 Sr3 As4 . 3_645 89.820(16)
O10 Sr3 As3 4_565 3 133.38(9)
O1 Sr3 As3 1_556 3 90.92(9)
O14 Sr3 As3 . 3 73.01(9)
O8 Sr3 As3 1_556 3 21.27(9)
O13 Sr3 As3 4_565 3 85.58(8)
O3 Sr3 As3 3 3 67.59(8)
O7 Sr3 As3 4_565 3 137.00(8)
O12 Sr3 As3 . 3 148.54(7)
As1 Sr3 As3 4_565 3 111.362(17)
As2 Sr3 As3 . 3 153.25(2)
As4 Sr3 As3 3_645 3 107.264(16)
O1 Sr4 O10 . 2_654 110.84(12)
O1 Sr4 O12 . 4_564 83.45(13)
O10 Sr4 O12 2_654 4_564 152.75(13)
O1 Sr4 O8 . . 75.33(12)
O10 Sr4 O8 2_654 . 132.54(13)
O12 Sr4 O8 4_564 . 72.49(13)
O1 Sr4 O5 . 3_654 82.29(12)
O10 Sr4 O5 2_654 3_654 70.56(14)
O12 Sr4 O5 4_564 3_654 89.41(13)
O8 Sr4 O5 . 3_654 152.48(13)
O1 Sr4 O3 . . 158.86(13)
O10 Sr4 O3 2_654 . 64.49(11)
O12 Sr4 O3 4_564 . 93.63(12)
O8 Sr4 O3 . . 123.82(11)
O5 Sr4 O3 3_654 . 76.73(11)
O1 Sr4 O6 . 4_554 68.82(11)
O10 Sr4 O6 2_654 4_554 56.58(11)
O12 Sr4 O6 4_564 4_554 148.69(12)
O8 Sr4 O6 . 4_554 86.22(11)
O5 Sr4 O6 3_654 4_554 100.56(11)
O3 Sr4 O6 . 4_554 117.48(11)
O1 Sr4 O2 . 1_455 136.97(11)
O10 Sr4 O2 2_654 1_455 110.59(11)
O12 Sr4 O2 4_564 1_455 64.36(11)
O8 Sr4 O2 . 1_455 68.43(11)
O5 Sr4 O2 3_654 1_455 122.63(11)
O3 Sr4 O2 . 1_455 56.92(10)
O6 Sr4 O2 4_554 1_455 128.82(11)
O1 Sr4 O11 . 3_554 108.85(12)
O10 Sr4 O11 2_654 3_554 80.77(12)
O12 Sr4 O11 4_564 3_554 117.54(11)
O8 Sr4 O11 . 3_554 54.27(11)
O5 Sr4 O11 3_654 3_554 151.33(12)
O3 Sr4 O11 . 3_554 91.11(11)
O6 Sr4 O11 4_554 3_554 61.93(11)
O2 Sr4 O11 1_455 3_554 67.23(11)
O1 Sr4 As4 . 1_455 156.53(9)
O10 Sr4 As4 2_654 1_455 90.53(8)
O12 Sr4 As4 4_564 1_455 73.09(9)
O8 Sr4 As4 . 1_455 97.70(8)
O5 Sr4 As4 3_654 1_455 96.52(8)
O3 Sr4 As4 . 1_455 28.72(8)
O6 Sr4 As4 4_554 1_455 133.87(8)
O2 Sr4 As4 1_455 1_455 29.29(7)
O11 Sr4 As4 3_554 1_455 83.33(8)
O1 Sr4 As3 . 3_554 95.60(9)
O10 Sr4 As3 2_654 3_554 108.37(10)
O12 Sr4 As3 4_564 3_554 92.48(9)
O8 Sr4 As3 . 3_554 27.21(8)
O5 Sr4 As3 3_654 3_554 176.99(8)
O3 Sr4 As3 . 3_554 105.46(8)
O6 Sr4 As3 4_554 3_554 76.63(8)
O2 Sr4 As3 1_455 3_554 60.36(7)
O11 Sr4 As3 3_554 3_554 27.77(7)
As4 Sr4 As3 1_455 3_554 86.271(16)
O1 Sr4 As2 . 4_554 92.07(9)
O10 Sr4 As2 2_654 4_554 26.22(8)
O12 Sr4 As2 4_564 4_554 173.16(9)
O8 Sr4 As2 . 4_554 111.43(9)
O5 Sr4 As2 3_654 4_554 84.85(9)
O3 Sr4 As2 . 4_554 88.69(8)
O6 Sr4 As2 4_554 4_554 30.39(7)
O2 Sr4 As2 1_455 4_554 122.04(8)
O11 Sr4 As2 3_554 4_554 68.79(8)
As4 Sr4 As2 1_455 4_554 111.225(17)
As3 Sr4 As2 3_554 4_554 93.097(17)
O14 As1 O7 3_554 . 111.7(2)
O14 As1 O13 3_554 . 114.7(2)
O7 As1 O13 . . 108.97(19)
O14 As1 O6 3_554 . 106.16(19)
O7 As1 O6 . . 106.7(2)
O13 As1 O6 . . 108.23(18)
O14 As1 Sr3 3_554 3_654 135.60(14)
O7 As1 Sr3 . 3_654 59.43(14)
O13 As1 Sr3 . 3_654 49.64(13)
O6 As1 Sr3 . 3_654 118.15(13)
O14 As1 Sr2 3_554 . 55.72(14)
O7 As1 Sr2 . . 56.06(15)
O13 As1 Sr2 . . 128.58(13)
O6 As1 Sr2 . . 123.11(13)
Sr3 As1 Sr2 3_654 . 98.775(17)
O14 As1 Sr1 3_554 4 77.91(15)
O7 As1 Sr1 . 4 114.66(14)
O13 As1 Sr1 . 4 38.85(13)
O6 As1 Sr1 . 4 133.52(14)
Sr3 As1 Sr1 3_654 4 70.007(15)
Sr2 As1 Sr1 . 4 97.921(16)
O14 As1 Sr1 3_554 4_565 110.41(15)
O7 As1 Sr1 . 4_565 40.61(14)
O13 As1 Sr1 . 4_565 133.44(14)
O6 As1 Sr1 . 4_565 68.19(14)
Sr3 As1 Sr1 3_654 4_565 89.525(17)
Sr2 As1 Sr1 . 4_565 70.709(15)
Sr1 As1 Sr1 4 4_565 155.19(2)
O9 As2 O10 4_565 4_565 115.3(2)
O9 As2 O12 4_565 . 115.6(2)
O10 As2 O12 4_565 . 110.6(2)
O9 As2 O6 4_565 . 106.33(19)
O10 As2 O6 4_565 . 97.71(19)
O12 As2 O6 . . 109.54(19)
O9 As2 Sr3 4_565 . 128.75(13)
O10 As2 Sr3 4_565 . 42.37(14)
O12 As2 Sr3 . . 69.19(16)
O6 As2 Sr3 . . 120.18(14)
O9 As2 Sr4 4_565 3 125.22(14)
O10 As2 Sr4 4_565 3 42.80(14)
O12 As2 Sr4 . 3 119.14(15)
O6 As2 Sr4 . 3 54.98(13)
Sr3 As2 Sr4 . 3 73.384(15)
O9 As2 Sr1 4_565 4_565 37.32(13)
O10 As2 Sr1 4_565 4_565 121.84(15)
O12 As2 Sr1 . 4_565 127.42(16)
O6 As2 Sr1 . 4_565 69.06(14)
Sr3 As2 Sr1 . 4_565 159.46(2)
Sr4 As2 Sr1 3 4_565 102.759(16)
O9 As2 Sr2 4_565 4_565 36.86(13)
O10 As2 Sr2 4_565 4_565 84.95(15)
O12 As2 Sr2 . 4_565 112.34(15)
O6 As2 Sr2 . 4_565 133.96(13)
Sr3 As2 Sr2 . 4_565 92.341(16)
Sr4 As2 Sr2 3 4_565 115.447(18)
Sr1 As2 Sr2 4_565 4_565 70.779(14)
O9 As2 Sr2 4_565 4 140.88(14)
O10 As2 Sr2 4_565 4 101.84(16)
O12 As2 Sr2 . 4 33.59(15)
O6 As2 Sr2 . 4 79.11(13)
Sr3 As2 Sr2 . 4 72.528(14)
Sr4 As2 Sr2 3 4 90.211(16)
Sr1 As2 Sr2 4_565 4 127.992(17)
Sr2 As2 Sr2 4_565 4 145.57(2)
O9 As2 Sr4 4_565 3_655 82.28(14)
O10 As2 Sr4 4_565 3_655 130.55(14)
O12 As2 Sr4 . 3_655 33.36(15)
O6 As2 Sr4 . 3_655 122.36(12)
Sr3 As2 Sr4 . 3_655 89.707(16)
Sr4 As2 Sr4 3 3_655 152.50(2)
Sr1 As2 Sr4 4_565 3_655 100.390(16)
Sr2 As2 Sr4 4_565 3_655 86.127(15)
Sr2 As2 Sr4 4 3_655 63.658(13)
O11 As3 O5 . . 118.0(2)
O11 As3 O8 . 4 110.1(2)
O5 As3 O8 . 4 108.43(19)
O11 As3 O4 . 1_455 106.86(19)
O5 As3 O4 . 1_455 106.65(18)
O8 As3 O4 4 1_455 106.08(17)
O11 As3 Sr2 . 3_654 126.89(15)
O5 As3 Sr2 . 3_654 60.81(14)
O8 As3 Sr2 4 3_654 48.13(13)
O4 As3 Sr2 1_455 3_654 124.85(12)
O11 As3 Sr4 . 4 66.80(17)
O5 As3 Sr4 . 4 119.24(13)
O8 As3 Sr4 4 4 45.18(13)
O4 As3 Sr4 1_455 4 130.99(13)
Sr2 As3 Sr4 3_654 4 70.382(15)
O11 As3 Sr1 . . 81.62(15)
O5 As3 Sr1 . . 39.32(14)
O8 As3 Sr1 4 . 111.43(13)
O4 As3 Sr1 1_455 . 135.74(13)
Sr2 As3 Sr1 3_654 . 70.419(14)
Sr4 As3 Sr1 4 . 92.705(15)
O11 As3 Sr3 . 4_554 113.46(17)
O5 As3 Sr3 . 4_554 125.02(14)
O8 As3 Sr3 4 4_554 32.45(12)
O4 As3 Sr3 1_455 4_554 74.41(13)
Sr2 As3 Sr3 3_654 4_554 73.859(14)
Sr4 As3 Sr3 4 4_554 66.010(14)
Sr1 As3 Sr3 . 4_554 142.980(19)
O11 As3 Sr4 . 4_565 119.22(17)
O5 As3 Sr4 . 4_565 35.87(13)
O8 As3 Sr4 4 4_565 128.93(14)
O4 As3 Sr4 1_455 4_565 72.47(13)
Sr2 As3 Sr4 3_654 4_565 89.553(16)
Sr4 As3 Sr4 4 4_565 155.10(2)
Sr1 As3 Sr4 . 4_565 66.002(13)
Sr3 As3 Sr4 4_554 4_565 123.551(17)
O1 As4 O2 4_665 . 117.59(19)
O1 As4 O3 4_665 1_655 113.31(19)
O2 As4 O3 . 1_655 108.41(19)
O1 As4 O4 4_665 . 107.41(18)
O2 As4 O4 . . 100.09(18)
O3 As4 O4 1_655 . 108.97(18)
O1 As4 Sr4 4_665 1_655 121.83(13)
O2 As4 Sr4 . 1_655 60.90(13)
O3 As4 Sr4 1_655 1_655 50.32(13)
O4 As4 Sr4 . 1_655 130.67(13)
O1 As4 Sr1 4_665 3_654 122.48(14)
O2 As4 Sr1 . 3_654 46.00(14)
O3 As4 Sr1 1_655 3_654 124.19(13)
O4 As4 Sr1 . 3_654 54.37(12)
Sr4 As4 Sr1 1_655 3_654 97.122(16)
O1 As4 Sr3 4_665 4_664 34.11(13)
O2 As4 Sr3 . 4_664 89.22(14)
O3 As4 Sr3 1_655 4_664 109.59(13)
O4 As4 Sr3 . 4_664 134.84(13)
Sr4 As4 Sr3 1_655 4_664 92.470(16)
Sr1 As4 Sr3 3_654 4_664 116.588(18)
O1 As4 Sr4 4_665 4_665 33.42(13)
O2 As4 Sr4 . 4_665 124.04(14)
O3 As4 Sr4 1_655 4_665 126.42(13)
O4 As4 Sr4 . 4_665 73.99(13)
Sr4 As4 Sr4 1_655 4_665 155.21(2)
Sr1 As4 Sr4 3_654 4_665 101.419(16)
Sr3 As4 Sr4 4_664 4_665 64.541(13)
O1 As4 Sr3 4_665 4_654 135.30(14)
O2 As4 Sr3 . 4_654 105.79(14)
O3 As4 Sr3 1_655 4_654 37.06(13)
O4 As4 Sr3 . 4_654 73.24(13)
Sr4 As4 Sr3 1_655 4_654 70.193(14)
Sr1 As4 Sr3 3_654 4_654 94.890(16)
Sr3 As4 Sr3 4_664 4_654 146.09(2)
Sr4 As4 Sr3 4_665 4_654 123.790(16)
O1 As4 Sr1 4_665 3_754 80.74(14)
O2 As4 Sr1 . 3_754 127.56(14)
O3 As4 Sr1 1_655 3_754 32.57(13)
O4 As4 Sr1 . 3_754 121.76(12)
Sr4 As4 Sr1 1_655 3_754 67.769(14)
Sr1 As4 Sr1 3_654 3_754 156.76(2)
Sr3 As4 Sr1 4_664 3_754 82.756(15)
Sr4 As4 Sr1 4_665 3_754 98.608(16)
Sr3 As4 Sr1 4_654 3_754 63.894(13)
As4 O1 Sr3 3_644 1_554 123.83(18)
As4 O1 Sr4 3_644 . 125.37(19)
Sr3 O1 Sr4 1_554 . 104.52(13)
As4 O2 Sr1 . 3_654 106.54(17)
As4 O2 Sr2 . 2_664 142.5(2)
Sr1 O2 Sr2 3_654 2_664 100.24(13)
As4 O2 Sr4 . 1_655 89.82(15)
Sr1 O2 Sr4 3_654 1_655 134.85(15)
Sr2 O2 Sr4 2_664 1_655 89.51(10)
As4 O3 Sr1 1_455 3_654 126.87(19)
As4 O3 Sr3 1_455 4_554 120.60(19)
Sr1 O3 Sr3 3_654 4_554 100.82(13)
As4 O3 Sr4 1_455 . 100.96(17)
Sr1 O3 Sr4 3_654 . 100.88(12)
Sr3 O3 Sr4 4_554 . 102.36(12)
As4 O4 As3 . 1_655 126.8(2)
As4 O4 Sr1 . 3_654 95.02(14)
As3 O4 Sr1 1_655 3_654 137.87(18)
As3 O5 Sr1 . . 116.2(2)
As3 O5 Sr4 . 4_565 122.23(19)
Sr1 O5 Sr4 . 4_565 102.39(13)
As3 O5 Sr2 . 3_654 90.31(16)
Sr1 O5 Sr2 . 3_654 93.78(12)
Sr4 O5 Sr2 4_565 3_654 129.62(15)
As1 O6 As2 . . 129.3(2)
As1 O6 Sr4 . 3 133.0(2)
As2 O6 Sr4 . 3 94.63(15)
As1 O7 Sr1 . 4_565 115.01(19)
As1 O7 Sr2 . . 94.57(18)
Sr1 O7 Sr2 4_565 . 97.04(13)
As1 O7 Sr3 . 3_654 90.74(16)
Sr1 O7 Sr3 4_565 3_654 127.25(16)
Sr2 O7 Sr3 . 3_654 127.44(15)
As3 O8 Sr3 3_554 1_554 126.29(19)
As3 O8 Sr4 3_554 . 107.61(17)
Sr3 O8 Sr4 1_554 . 101.60(13)
As3 O8 Sr2 3_554 2_564 103.66(17)
Sr3 O8 Sr2 1_554 2_564 114.81(14)
Sr4 O8 Sr2 . 2_564 99.49(12)
As2 O9 Sr1 3_654 . 119.1(2)
As2 O9 Sr2 3_654 . 120.05(18)
Sr1 O9 Sr2 . . 113.29(14)
As2 O10 Sr3 3_654 3_654 110.6(2)
As2 O10 Sr4 3_654 2_655 110.98(18)
Sr3 O10 Sr4 3_654 2_655 111.31(15)
As3 O11 Sr2 . 3_554 142.2(2)
As3 O11 Sr4 . 4 85.43(17)
Sr2 O11 Sr4 3_554 4 128.41(16)
As2 O12 Sr2 . 4 125.5(2)
As2 O12 Sr4 . 3_655 126.0(2)
Sr2 O12 Sr4 4 3_655 101.82(14)
As2 O12 Sr3 . . 82.01(16)
Sr2 O12 Sr3 4 . 94.25(13)
Sr4 O12 Sr3 3_655 . 122.43(15)
As1 O13 Sr1 . 4 116.89(19)
As1 O13 Sr3 . 3_654 100.95(16)
Sr1 O13 Sr3 4 3_654 102.21(13)
As1 O13 Sr2 . 4 124.42(18)
Sr1 O13 Sr2 4 4 103.48(12)
Sr3 O13 Sr2 3_654 4 106.22(13)
As1 O14 Sr3 4 . 143.5(2)
As1 O14 Sr2 4 4 95.30(18)
Sr3 O14 Sr2 . 4 107.87(14)

loop_
_geom_bond_atom_site_label_1
_geom_bond_atom_site_label_2
_geom_bond_site_symmetry_2
_geom_bond_distance
Sr1 O9 . 2.509(4)
Sr1 O5 . 2.550(4)
Sr1 O13 3_554 2.552(4)
Sr1 O3 4_565 2.555(4)
Sr1 O2 4_565 2.597(4)
Sr1 O7 3_654 2.622(4)
Sr1 O4 4_565 2.824(4)
Sr1 As4 4_565 3.4611(7)
Sr1 As3 . 3.6106(6)
Sr1 As2 3_654 3.6159(7)
Sr1 As1 3_554 3.6288(7)
Sr1 As1 3_654 3.6500(8)
Sr2 O11 4 2.507(4)
Sr2 O9 . 2.533(4)
Sr2 O12 3_554 2.573(4)
Sr2 O8 2_565 2.644(4)
Sr2 O2 2_665 2.710(4)
Sr2 O14 3_554 2.805(4)
Sr2 O13 3_554 2.807(4)
Sr2 O7 . 2.813(4)
Sr2 O5 4_565 3.013(4)
Sr2 As1 . 3.3796(7)
Sr2 As3 4_565 3.4509(7)
Sr2 As2 3_654 3.6547(7)
Sr3 O10 4_565 2.458(4)
Sr3 O1 1_556 2.469(4)
Sr3 O14 . 2.473(4)
Sr3 O8 1_556 2.484(4)
Sr3 O13 4_565 2.594(4)
Sr3 O3 3 2.643(4)
Sr3 O7 4_565 2.878(4)
Sr3 O12 . 3.223(5)
Sr3 As1 4_565 3.3422(7)
Sr3 As2 . 3.4149(7)
Sr3 As4 3_645 3.6580(7)
Sr3 As3 3 3.7317(7)
Sr4 O1 . 2.519(4)
Sr4 O10 2_654 2.554(4)
Sr4 O12 4_564 2.588(4)
Sr4 O8 . 2.605(4)
Sr4 O5 3_654 2.618(4)
Sr4 O3 . 2.668(4)
Sr4 O6 4_554 2.883(4)
Sr4 O2 1_455 2.974(4)
Sr4 O11 3_554 3.228(5)
Sr4 As4 1_455 3.4036(7)
Sr4 As3 3_554 3.5006(7)
Sr4 As2 4_554 3.5091(7)
As1 O14 3_554 1.644(4)
As1 O7 . 1.663(4)
As1 O13 . 1.672(4)
As1 O6 . 1.756(4)
As1 Sr3 3_654 3.3422(7)
As1 Sr1 4 3.6288(7)
As1 Sr1 4_565 3.6501(8)
As2 O9 4_565 1.656(4)
As2 O10 4_565 1.660(4)
As2 O12 . 1.661(4)
As2 O6 . 1.781(4)
As2 Sr4 3 3.5090(7)
As2 Sr1 4_565 3.6159(7)
As2 Sr2 4_565 3.6547(7)
As2 Sr2 4 3.7874(7)
As2 Sr4 3_655 3.8092(7)
As3 O11 . 1.636(4)
As3 O5 . 1.666(4)
As3 O8 4 1.679(4)
As3 O4 1_455 1.778(4)
As3 Sr2 3_654 3.4509(7)
As3 Sr4 4 3.5007(7)
As3 Sr3 4_554 3.7318(7)
As3 Sr4 4_565 3.7791(7)
As4 O1 4_665 1.654(4)
As4 O2 . 1.665(4)
As4 O3 1_655 1.666(4)
As4 O4 . 1.769(4)
As4 Sr4 1_655 3.4036(7)
As4 Sr1 3_654 3.4610(7)
As4 Sr3 4_664 3.6580(7)
As4 Sr4 4_665 3.7288(7)
As4 Sr3 4_654 3.7738(7)
As4 Sr1 3_754 3.7963(7)
O1 As4 3_644 1.654(4)
O1 Sr3 1_554 2.469(4)
O2 Sr1 3_654 2.597(4)
O2 Sr2 2_664 2.710(4)
O2 Sr4 1_655 2.974(4)
O3 As4 1_455 1.666(4)
O3 Sr1 3_654 2.555(4)
O3 Sr3 4_554 2.643(4)
O4 As3 1_655 1.778(4)
O4 Sr1 3_654 2.824(4)
O5 Sr4 4_565 2.618(4)
O5 Sr2 3_654 3.013(4)
O6 Sr4 3 2.883(4)
O7 Sr1 4_565 2.622(4)
O7 Sr3 3_654 2.878(4)
O8 As3 3_554 1.679(4)
O8 Sr3 1_554 2.484(4)
O8 Sr2 2_564 2.644(4)
O9 As2 3_654 1.656(4)
O10 As2 3_654 1.660(4)
O10 Sr3 3_654 2.458(4)
O10 Sr4 2_655 2.554(4)
O11 Sr2 3_554 2.507(4)
O11 Sr4 4 3.228(5)
O12 Sr2 4 2.573(4)
O12 Sr4 3_655 2.588(4)
O13 Sr1 4 2.552(4)
O13 Sr3 3_654 2.594(4)
O13 Sr2 4 2.807(4)
O14 As1 4 1.644(4)
O14 Sr2 4 2.805(4)
